data_4066832
loop_
_publ_author_name
'Qiu, Zaozao'
'Deng, Liang'
'Chan, Hoi-Shan'
'Xie, Zuowei'

_publ_section_title
;
 Synthesis and Structural Characterization of Group 10
 Metal&#x2212;Carboryne Complexes
;
_journal_issue 20
_journal_name_full Organometallics
_journal_page_first 4541
_journal_paper_doi 10.1021/om100669x
_journal_volume 29
_journal_year 2010
_chemical_formula_sum 'C8 H27 B10 Br Ni P2'
_chemical_formula_weight 431.96
_chemical_name_systematic
; 
 ? 
;
_space_group_IT_number 40
_symmetry_cell_setting orthorhombic
_symmetry_space_group_name_Hall 'A 2 -2a'
_symmetry_space_group_name_H-M 'A m a 2'
_atom_sites_solution_hydrogens geom
_atom_sites_solution_primary direct
_atom_sites_solution_secondary difmap
_audit_creation_method SHELXL-97
_cell_angle_alpha 90.00
_cell_angle_beta 90.00
_cell_angle_gamma 90.00
_cell_formula_units_Z 4
_cell_length_a 15.253(2)
_cell_length_b 11.4840(15)
_cell_length_c 11.8579(15)
_cell_measurement_reflns_used 71
_cell_measurement_temperature 296(2)
_cell_measurement_theta_max 15
_cell_measurement_theta_min 15
_cell_volume 2077.1(5)
_computing_cell_refinement 'BRUKER KAPPA APEXII DUO DIFFRACTOMETER'
_computing_data_collection 'BRUKER KAPPA APEXII DUO DIFFRACTOMETER'
_computing_data_reduction 'BRUKER KAPPA APEXII DUO DIFFRACTOMETER'
_computing_molecular_graphics 'SIEMENS SHELXTL'
_computing_publication_material 'SIEMENS SHELXTL'
_computing_structure_refinement 'SHELXL-97 (Sheldrick, 2008)'
_computing_structure_solution 'SHELXS-97 (Sheldrick, 2008)'
_diffrn_ambient_temperature 296(2)
_diffrn_measured_fraction_theta_full 0.999
_diffrn_measured_fraction_theta_max 0.999
_diffrn_measurement_device_type 'BRUKER KAPPA APEXII DUO DIFFRACTOMETER'
_diffrn_measurement_method 'PHI & OMEGA SCAN'
_diffrn_radiation_monochromator graphite
_diffrn_radiation_source 'fine-focus sealed tube'
_diffrn_radiation_type MoK\a
_diffrn_radiation_wavelength 0.71073
_diffrn_reflns_av_R_equivalents 0.0365
_diffrn_reflns_av_sigmaI/netI 0.0367
_diffrn_reflns_limit_h_max 15
_diffrn_reflns_limit_h_min -18
_diffrn_reflns_limit_k_max 13
_diffrn_reflns_limit_k_min -13
_diffrn_reflns_limit_l_max 14
_diffrn_reflns_limit_l_min -14
_diffrn_reflns_number 6182
_diffrn_reflns_theta_full 25.24
_diffrn_reflns_theta_max 25.24
_diffrn_reflns_theta_min 2.67
_exptl_absorpt_coefficient_mu 2.998
_exptl_absorpt_correction_T_max 0.7456
_exptl_absorpt_correction_T_min 0.5919
_exptl_absorpt_correction_type multi-scan
_exptl_crystal_colour yellow
_exptl_crystal_density_diffrn 1.381
_exptl_crystal_density_method 'not measured'
_exptl_crystal_description block
_exptl_crystal_F_000 872
_exptl_crystal_size_max 0.40
_exptl_crystal_size_mid 0.30
_exptl_crystal_size_min 0.20
_refine_diff_density_max 0.711
_refine_diff_density_min -0.568
_refine_diff_density_rms 0.106
_refine_ls_abs_structure_details 'Flack H D (1983), Acta Cryst. A39, 876-881'
_refine_ls_abs_structure_Flack 0.51(3)
_refine_ls_extinction_method none
_refine_ls_goodness_of_fit_ref 1.144
_refine_ls_hydrogen_treatment riding
_refine_ls_matrix_type full
_refine_ls_number_parameters 109
_refine_ls_number_reflns 1936
_refine_ls_number_restraints 1
_refine_ls_restrained_S_all 1.144
_refine_ls_R_factor_all 0.0661
_refine_ls_R_factor_gt 0.0545
_refine_ls_shift/su_max 0.000
_refine_ls_shift/su_mean 0.000
_refine_ls_structure_factor_coef Fsqd
_refine_ls_weighting_details 'calc w=1/[\s^2^(Fo^2^)+(0.0944P)^2^+3.8624P] where P=(Fo^2^+2Fc^2^)/3'
_refine_ls_weighting_scheme calc
_refine_ls_wR_factor_gt 0.1490
_refine_ls_wR_factor_ref 0.1575
_reflns_number_gt 1674
_reflns_number_total 1936
_reflns_threshold_expression >2sigma(I)
_cod_data_source_file om100669x_si_001.cif
_cod_data_source_block 8
_cod_depositor_comments
;
The following automatic conversions were performed:

'_symmetry_cell_setting' value 'Orthorhombic' changed to
'orthorhombic' according to
/home/saulius/struct/CIF-dictionaries/cif_core.dic dictionary named
'cif_core.dic' version 2.4.1 from 2010-06-29.

Automatic conversion script
Id: cif_fix_values 1715 2011-07-08 13:25:40Z adriana 
;
_cod_original_cell_volume 2077.0(5)
_cod_original_sg_symbol_H-M Ama2
_cod_database_code 4066832

loop_
_symmetry_equiv_pos_as_xyz
'x, y, z'
'-x, -y, z'
'x+1/2, -y, z'
'-x+1/2, y, z'
'x, y+1/2, z+1/2'
'-x, -y+1/2, z+1/2'
'x+1/2, -y+1/2, z+1/2'
'-x+1/2, y+1/2, z+1/2'

loop_
_atom_site_label
_atom_site_type_symbol
_atom_site_fract_x
_atom_site_fract_y
_atom_site_fract_z
_atom_site_U_iso_or_equiv
_atom_site_adp_type
_atom_site_occupancy
_atom_site_symmetry_multiplicity
_atom_site_calc_flag
_atom_site_refinement_flags
Ni1 Ni 0.7500 0.70660(8) 0.01922(8) 0.0326(3) Uani 1 2 d S
Br1 Br 0.7500 0.57287(12) 0.25689(11) 0.0838(6) Uani 1 2 d S
P1 P 0.63290(10) 0.81372(13) 0.02381(18) 0.0402(4) Uani 1 1 d .
C1 C 0.6977(5) 0.5561(5) -0.0008(7) 0.0449(17) Uani 1 1 d .
C11 C 0.5697(9) 0.7970(12) -0.1051(9) 0.083(4) Uani 1 1 d .
H11A H 0.5182 0.8451 -0.1012 0.125 Uiso 1 1 calc R
H11B H 0.5526 0.7170 -0.1136 0.125 Uiso 1 1 calc R
H11C H 0.6047 0.8202 -0.1685 0.125 Uiso 1 1 calc R
C12 C 0.5580(8) 0.7682(9) 0.1347(8) 0.065(2) Uani 1 1 d .
H12A H 0.5071 0.8174 0.1341 0.097 Uiso 1 1 calc R
H12B H 0.5867 0.7742 0.2065 0.097 Uiso 1 1 calc R
H12C H 0.5406 0.6889 0.1220 0.097 Uiso 1 1 calc R
C13 C 0.6365(5) 0.9703(6) 0.0472(8) 0.056(2) Uani 1 1 d .
H13A H 0.5780 1.0011 0.0457 0.085 Uiso 1 1 calc R
H13B H 0.6708 1.0063 -0.0111 0.085 Uiso 1 1 calc R
H13C H 0.6627 0.9859 0.1192 0.085 Uiso 1 1 calc R
B3 B 0.7500 0.4960(13) 0.1061(12) 0.061(4) Uani 1 2 d S
B4 B 0.6548(7) 0.4318(7) 0.0499(10) 0.061(3) Uani 1 1 d .
H4 H 0.5923 0.4256 0.0958 0.073 Uiso 1 1 calc R
B5 B 0.6544(7) 0.4594(8) -0.0973(8) 0.053(2) Uani 1 1 d .
H5 H 0.5920 0.4710 -0.1424 0.063 Uiso 1 1 calc R
B6 B 0.7500 0.5444(12) -0.148(2) 0.096(8) Uani 1 2 d S
H6 H 0.7500 0.6040 -0.2206 0.115 Uiso 1 2 calc SR
B7 B 0.7500 0.3441(12) 0.0867(12) 0.065(4) Uani 1 2 d S
H7 H 0.7500 0.2813 0.1567 0.078 Uiso 1 2 calc SR
B8 B 0.6931(9) 0.3205(8) -0.0413(10) 0.066(3) Uani 1 1 d .
H8 H 0.6562 0.2392 -0.0539 0.079 Uiso 1 1 calc R
B9 B 0.7500 0.3904(10) -0.1561(11) 0.049(3) Uani 1 2 d S
H9 H 0.7500 0.3531 -0.2416 0.059 Uiso 1 2 calc SR

loop_
_atom_site_aniso_label
_atom_site_aniso_U_11
_atom_site_aniso_U_22
_atom_site_aniso_U_33
_atom_site_aniso_U_23
_atom_site_aniso_U_13
_atom_site_aniso_U_12
Ni1 0.0261(5) 0.0266(5) 0.0450(6) -0.0035(6) 0.000 0.000
Br1 0.1414(15) 0.0636(8) 0.0463(6) -0.0092(7) 0.000 0.000
P1 0.0286(8) 0.0392(8) 0.0529(10) -0.0041(9) -0.0007(11) 0.0023(6)
C1 0.036(4) 0.032(3) 0.067(5) -0.010(3) 0.000(4) -0.003(3)
C11 0.064(8) 0.113(10) 0.074(6) -0.013(5) -0.026(6) 0.017(6)
C12 0.051(6) 0.063(6) 0.079(6) 0.005(5) 0.019(4) 0.002(5)
C13 0.036(4) 0.046(4) 0.088(7) 0.002(4) 0.008(4) 0.012(3)
B3 0.085(11) 0.042(7) 0.056(7) -0.009(6) 0.000 0.000
B4 0.054(5) 0.039(4) 0.090(7) 0.003(4) 0.029(5) -0.010(4)
B5 0.052(6) 0.043(5) 0.063(5) -0.014(4) -0.009(4) -0.002(4)
B6 0.017(6) 0.030(6) 0.24(3) -0.080(11) 0.000 0.000
B7 0.112(14) 0.031(6) 0.051(7) 0.001(6) 0.000 0.000
B8 0.095(8) 0.036(5) 0.067(6) -0.002(4) 0.002(6) -0.014(5)
B9 0.060(8) 0.029(5) 0.057(7) -0.008(5) 0.000 0.000

loop_
_atom_type_symbol
_atom_type_description
_atom_type_scat_dispersion_real
_atom_type_scat_dispersion_imag
_atom_type_scat_source
C C 0.0033 0.0016 'International Tables Vol C Tables 4.2.6.8 and 6.1.1.4'
H H 0.0000 0.0000 'International Tables Vol C Tables 4.2.6.8 and 6.1.1.4'
B B 0.0013 0.0007 'International Tables Vol C Tables 4.2.6.8 and 6.1.1.4'
P P 0.1023 0.0942 'International Tables Vol C Tables 4.2.6.8 and 6.1.1.4'
Ni Ni 0.3393 1.1124 'International Tables Vol C Tables 4.2.6.8 and 6.1.1.4'
Br Br -0.2901 2.4595 'International Tables Vol C Tables 4.2.6.8 and 6.1.1.4'

loop_
_geom_angle_atom_site_label_1
_geom_angle_atom_site_label_2
_geom_angle_atom_site_label_3
_geom_angle
_geom_angle_site_symmetry_1
_geom_angle_site_symmetry_3
C1 Ni1 C1 49.1(4) . 4_655
C1 Ni1 P1 99.9(2) . .
C1 Ni1 P1 148.9(2) 4_655 .
C1 Ni1 P1 148.9(2) . 4_655
C1 Ni1 P1 99.9(2) 4_655 4_655
P1 Ni1 P1 110.83(9) . 4_655
C11 P1 C12 104.1(5) . .
C11 P1 C13 104.4(5) . .
C12 P1 C13 101.1(4) . .
C11 P1 Ni1 110.9(4) . .
C12 P1 Ni1 111.9(4) . .
C13 P1 Ni1 122.6(3) . .
C1 C1 B3 61.1(4) 4_655 .
C1 C1 B4 112.9(4) 4_655 .
B3 C1 B4 63.8(6) . .
C1 C1 B5 112.5(4) 4_655 .
B3 C1 B5 115.2(7) . .
B4 C1 B5 62.7(6) . .
C1 C1 Ni1 65.4(2) 4_655 .
B3 C1 Ni1 94.6(6) . .
B4 C1 Ni1 151.9(6) . .
B5 C1 Ni1 145.2(6) . .
C1 C1 B6 65.5(4) 4_655 .
B3 C1 B6 117.9(7) . .
B4 C1 B6 115.3(6) . .
B5 C1 B6 60.8(5) . .
Ni1 C1 B6 90.2(4) . .
C1 B3 C1 57.8(7) 4_655 .
C1 B3 B4 59.0(5) 4_655 4_655
C1 B3 B4 106.5(9) . 4_655
C1 B3 B4 106.5(9) 4_655 .
C1 B3 B4 59.0(5) . .
B4 B3 B4 111.2(10) 4_655 .
C1 B3 B7 108.3(8) 4_655 .
C1 B3 B7 108.3(8) . .
B4 B3 B7 62.3(6) 4_655 .
B4 B3 B7 62.3(6) . .
C1 B3 Br1 120.3(7) 4_655 .
C1 B3 Br1 120.3(7) . .
B4 B3 Br1 121.7(5) 4_655 .
B4 B3 Br1 121.7(5) . .
B7 B3 Br1 123.8(9) . .
C1 B4 B3 57.2(6) . .
C1 B4 B8 105.4(7) . .
B3 B4 B8 105.2(8) . .
C1 B4 B5 59.8(5) . .
B3 B4 B5 107.5(8) . .
B8 B4 B5 62.0(6) . .
C1 B4 B7 104.2(7) . .
B3 B4 B7 58.9(7) . .
B8 B4 B7 59.0(7) . .
B5 B4 B7 109.7(7) . .
C1 B5 B4 57.4(5) . .
C1 B5 B9 103.3(7) . .
B4 B5 B9 107.4(8) . .
C1 B5 B8 101.4(7) . .
B4 B5 B8 59.0(6) . .
B9 B5 B8 59.6(6) . .
C1 B5 B6 64.8(7) . .
B4 B5 B6 114.2(10) . .
B9 B5 B6 58.0(5) . .
B8 B5 B6 108.9(8) . .
B9 B6 B5 59.5(6) . 4_655
B9 B6 B5 59.5(6) . .
B5 B6 B5 103.7(12) 4_655 .
B9 B6 C1 96.8(12) . 4_655
B5 B6 C1 54.3(7) 4_655 4_655
B5 B6 C1 93.9(13) . 4_655
B9 B6 C1 96.8(12) . .
B5 B6 C1 93.9(13) 4_655 .
B5 B6 C1 54.3(7) . .
C1 B6 C1 49.0(8) 4_655 .
B3 B7 B8 105.3(9) . 4_655
B3 B7 B8 105.3(9) . .
B8 B7 B8 58.8(10) 4_655 .
B3 B7 B4 58.9(5) . .
B8 B7 B4 105.7(9) 4_655 .
B8 B7 B4 59.2(6) . .
B3 B7 B4 58.9(5) . 4_655
B8 B7 B4 59.2(6) 4_655 4_655
B8 B7 B4 105.7(9) . 4_655
B4 B7 B4 105.8(9) . 4_655
B8 B8 B7 60.6(5) 4_655 .
B8 B8 B4 109.2(6) 4_655 .
B7 B8 B4 61.8(6) . .
B8 B8 B9 61.2(5) 4_655 .
B7 B8 B9 110.1(8) . .
B4 B8 B9 107.4(7) . .
B8 B8 B5 108.9(5) 4_655 .
B7 B8 B5 109.7(7) . .
B4 B8 B5 59.0(6) . .
B9 B8 B5 59.5(5) . .
B6 B9 B5 62.6(6) . .
B6 B9 B5 62.6(6) . 4_655
B5 B9 B5 108.2(9) . 4_655
B6 B9 B8 113.8(10) . 4_655
B5 B9 B8 107.1(9) . 4_655
B5 B9 B8 60.9(6) 4_655 4_655
B6 B9 B8 113.8(10) . .
B5 B9 B8 60.9(6) . .
B5 B9 B8 107.1(9) 4_655 .
B8 B9 B8 57.6(9) 4_655 .

loop_
_geom_bond_atom_site_label_1
_geom_bond_atom_site_label_2
_geom_bond_distance
_geom_bond_site_symmetry_2
Ni1 C1 1.918(6) .
Ni1 C1 1.918(6) 4_655
Ni1 P1 2.1694(16) .
Ni1 P1 2.1694(16) 4_655
Br1 B3 1.994(14) .
P1 C11 1.818(10) .
P1 C12 1.818(10) .
P1 C13 1.820(7) .
C1 C1 1.595(14) 4_655
C1 B3 1.649(15) .
C1 B4 1.682(10) .
C1 B5 1.726(11) .
C1 B6 1.92(2) .
B3 C1 1.649(15) 4_655
B3 B4 1.760(13) 4_655
B3 B4 1.760(13) .
B3 B7 1.76(2) .
B4 B8 1.773(15) .
B4 B5 1.774(15) .
B4 B7 1.820(14) .
B5 B9 1.801(13) .
B5 B8 1.826(14) .
B5 B6 1.855(18) .
B6 B9 1.772(16) .
B6 B5 1.855(18) 4_655
B6 C1 1.92(2) 4_655
B7 B8 1.769(17) 4_655
B7 B8 1.769(17) .
B7 B4 1.820(14) 4_655
B8 B8 1.74(3) 4_655
B8 B9 1.803(16) .
B9 B5 1.801(13) 4_655
B9 B8 1.803(16) 4_655
